data_4135127
loop_
_publ_author_name
'Andres, R\'emi'
'Wang, Qian'
'Zhu, Jieping'

_publ_section_title
;
 Asymmetric Total Synthesis of (-)-Arborisidine and
 (-)-19-epi-Arborisidine Enabled by a Catalytic Enantioselective
 Pictet-Spengler Reaction.
;
_journal_name_full 'Journal of the American Chemical Society'
_journal_paper_doi 10.1021/jacs.0c05804
_journal_year 2020
_chemical_formula_sum 'C27 H32 N2 O3'
_chemical_formula_weight 432.54
_space_group_crystal_system triclinic
_space_group_IT_number 2
_space_group_name_Hall '-P 1'
_space_group_name_H-M_alt 'P -1'
_atom_sites_solution_hydrogens mixed
_atom_sites_solution_primary dual
_atom_sites_solution_secondary difmap
_audit_creation_method SHELXL-2018/3
_cell_angle_alpha 105.663(6)
_cell_angle_beta 98.138(9)
_cell_angle_gamma 105.425(10)
_cell_formula_units_Z 2
_cell_length_a 9.1818(13)
_cell_length_b 9.8124(7)
_cell_length_c 14.8937(9)
_cell_measurement_reflns_used 2437
_cell_measurement_temperature 140.00(10)
_cell_measurement_theta_max 73.3340
_cell_measurement_theta_min 3.1610
_cell_volume 1212.1(2)
_computing_cell_refinement 'CrysAlisPro 1.171.40.20a (Rigaku OD, 2018)'
_computing_data_collection 'CrysAlisPro 1.171.40.20a (Rigaku OD, 2018)'
_computing_data_reduction 'CrysAlisPro 1.171.40.20a (Rigaku OD, 2018)'
_computing_molecular_graphics 'Mercury 4.1.0 (CCDC, 2019)'
_computing_publication_material 'CIFTab (Sheldrick, 2015)'
_computing_structure_refinement 'SHELXL-2018/3 (Sheldrick, 2018)'
_computing_structure_solution 'SHELXT 2018/2 (Sheldrick, 2018)'
_diffrn_ambient_environment N~2~
_diffrn_ambient_temperature 140.00(10)
_diffrn_detector 'CCD plate'
_diffrn_detector_area_resol_mean 5.2817
_diffrn_detector_type AtlasS2
_diffrn_measured_fraction_theta_full 0.995
_diffrn_measured_fraction_theta_max 0.956
_diffrn_measurement_details
;
List of Runs (angles in degrees, time in seconds):

  # Type    Start    End  Width  t~exp~   \w     \q     \k     \f   Frames
--------------------------------------------------------------------------
  1  \w   -116.00  -9.00   1.00    9.06    --  -40.41 -77.00   0.00  107
  2  \w   -115.00 -25.00   1.00    9.06    --  -40.41 -38.00-120.00   90
  3  \w     25.00  90.00   1.00    9.06    --   40.41-125.00-120.00   65
  4  \w      2.00  30.00   1.00    9.06    --   40.41 -99.00-120.00   28
  5  \w      1.00  66.00   1.00    9.06    --   40.41 -99.00 120.00   65
  6  \w     88.00 115.00   1.00    9.06    --   40.41  38.00  30.00   27
  7  \w    101.00 172.00   1.00   36.24    --  107.03 125.00   0.00   71
  8  \w     93.00 169.00   1.00   36.24    --  107.03  30.00   0.00   76
  9  \w     88.00 178.00   1.00   36.24    --  107.03  45.00  60.00   90
 10  \w     79.00 118.00   1.00   36.24    --  107.03-125.00  60.00   39
 11  \w     34.00 131.00   1.00   36.24    --  107.03 -77.00  60.00   97
 12  \w     39.00 118.00   1.00   36.24    --  107.03-125.00-120.00   79
 13  \w     76.00 134.00   1.00   36.24    --  107.03 -30.00-180.00   58
 14  \w    102.00 129.00   1.00   36.24    --  107.03 125.00 -90.00   27
 15  \w     34.00  97.00   1.00   36.24    --  107.03 -94.00 -60.00   63
 16  \w     38.00 134.00   1.00   36.24    --  107.03 -30.00  30.00   96
 17  \w     59.00 134.00   1.00   36.24    --  107.03 -61.00 -90.00   75
;
_diffrn_measurement_device 'four-circle diffractometer'
_diffrn_measurement_device_type 'SuperNova, Dual, Cu at home/near, AtlasS2'
_diffrn_measurement_method '\w scans'
_diffrn_radiation_monochromator mirror
_diffrn_radiation_probe x-ray
_diffrn_radiation_type 'Cu K\a'
_diffrn_radiation_wavelength 1.54184
_diffrn_reflns_av_R_equivalents 0.0330
_diffrn_reflns_av_unetI/netI 0.0519
_diffrn_reflns_Laue_measured_fraction_full 0.995
_diffrn_reflns_Laue_measured_fraction_max 0.956
_diffrn_reflns_limit_h_max 11
_diffrn_reflns_limit_h_min -10
_diffrn_reflns_limit_k_max 6
_diffrn_reflns_limit_k_min -12
_diffrn_reflns_limit_l_max 18
_diffrn_reflns_limit_l_min -17
_diffrn_reflns_number 8111
_diffrn_reflns_point_group_measured_fraction_full 0.995
_diffrn_reflns_point_group_measured_fraction_max 0.956
_diffrn_reflns_theta_full 67.684
_diffrn_reflns_theta_max 73.831
_diffrn_reflns_theta_min 3.166
_diffrn_source 'micro-focus sealed X-ray tube'
_diffrn_source_type 'SuperNova (Cu) X-ray Source'
_exptl_absorpt_coefficient_mu 0.612
_exptl_absorpt_correction_T_max 1.000
_exptl_absorpt_correction_T_min 0.608
_exptl_absorpt_correction_type gaussian
_exptl_absorpt_process_details
;
CrysAlisPro 1.171.40.20a (Rigaku Oxford Diffraction, 2018)
Numerical absorption correction based on gaussian integration over
a multifaceted crystal model.
Empirical absorption correction using spherical harmonics,
 implemented in SCALE3 ABSPACK scaling algorithm.
;
_exptl_crystal_colour 'clear pale colourless'
_exptl_crystal_density_diffrn 1.185
_exptl_crystal_description irregular
_exptl_crystal_F_000 464
_exptl_crystal_size_max 0.278
_exptl_crystal_size_mid 0.156
_exptl_crystal_size_min 0.021
_refine_diff_density_max 0.238
_refine_diff_density_min -0.188
_refine_diff_density_rms 0.041
_refine_ls_extinction_coef 0.0038(7)
_refine_ls_extinction_expression Fc^*^=kFc[1+0.001xFc^2^\l^3^/sin(2\q)]^-1/4^
_refine_ls_extinction_method 'SHELXL-2018/3 (Sheldrick 2018)'
_refine_ls_goodness_of_fit_ref 1.032
_refine_ls_hydrogen_treatment mixed
_refine_ls_matrix_type full
_refine_ls_number_parameters 421
_refine_ls_number_reflns 4705
_refine_ls_number_restraints 117
_refine_ls_restrained_S_all 1.023
_refine_ls_R_factor_all 0.0700
_refine_ls_R_factor_gt 0.0520
_refine_ls_shift/su_max 0.000
_refine_ls_shift/su_mean 0.000
_refine_ls_structure_factor_coef Fsqd
_refine_ls_weighting_details 'w=1/[\s^2^(Fo^2^)+(0.0790P)^2^+0.0302P] where P=(Fo^2^+2Fc^2^)/3'
_refine_ls_weighting_scheme calc
_refine_ls_wR_factor_gt 0.1384
_refine_ls_wR_factor_ref 0.1552
_reflns_Friedel_coverage 0.000
_reflns_number_gt 3506
_reflns_number_total 4705
_reflns_threshold_expression 'I > 2\s(I)'
_cod_data_source_file ja0c05804_si_004.cif
_cod_data_source_block rat27
_cod_database_code 4135127
_shelx_shelxl_version_number 2018/3
_shelx_space_group_comment
;
The symmetry employed for this shelxl refinement is uniquely defined
by the following loop, which should always be used as a source of
symmetry information in preference to the above space-group names.
They are only intended as comments.
;
_shelx_estimated_absorpt_t_min 0.848
_shelx_estimated_absorpt_t_max 0.987

loop_
_space_group_symop_operation_xyz
'x, y, z'
'-x, -y, -z'

loop_
_atom_site_label
_atom_site_type_symbol
_atom_site_fract_x
_atom_site_fract_y
_atom_site_fract_z
_atom_site_U_iso_or_equiv
_atom_site_adp_type
_atom_site_occupancy
_atom_site_site_symmetry_order
_atom_site_calc_flag
_atom_site_refinement_flags_posn
_atom_site_refinement_flags_adp
_atom_site_refinement_flags_occupancy
_atom_site_disorder_assembly
_atom_site_disorder_group
O1 O 0.6390(2) 0.7814(2) 0.07954(12) 0.0579(4) Uani 1 1 d . . . . .
O2 O 0.71074(17) 0.49089(15) 0.04661(9) 0.0437(3) Uani 1 1 d . . . . .
O3 O 0.83773(16) 0.48162(15) 0.18534(9) 0.0416(3) Uani 1 1 d . . . . .
N1 N 0.60830(19) 0.85756(18) 0.30845(10) 0.0399(4) Uani 1 1 d . . . . .
N2 N 0.40050(18) 0.46854(17) 0.14246(11) 0.0373(4) Uani 1 1 d . . . . .
H2 H 0.378(3) 0.465(3) 0.0867(19) 0.041(6) Uiso 1 1 d . . . . .
C1 C 0.5282(3) 0.8331(3) 0.38484(14) 0.0509(5) Uani 1 1 d . . . . .
H1A H 0.417(3) 0.836(3) 0.3715(17) 0.044(6) Uiso 1 1 d . . . . .
H1B H 0.586(3) 0.921(3) 0.447(2) 0.058(7) Uiso 1 1 d . . . . .
C2 C 0.5251(3) 0.6843(3) 0.39829(14) 0.0534(5) Uani 1 1 d . . . . .
H2A H 0.629(3) 0.688(3) 0.430(2) 0.060(7) Uiso 1 1 d . . . . .
H2B H 0.454(4) 0.660(4) 0.438(2) 0.077(9) Uiso 1 1 d . . . . .
C3 C 0.4638(2) 0.5645(2) 0.30324(13) 0.0432(4) Uani 1 1 d . . . . .
C4 C 0.3942(2) 0.4057(2) 0.27740(15) 0.0436(4) Uani 1 1 d . . . . .
C5 C 0.3561(3) 0.3058(3) 0.32896(18) 0.0549(6) Uani 1 1 d . . . . .
H5 H 0.377(3) 0.342(3) 0.396(2) 0.048(6) Uiso 1 1 d . . . . .
C6 C 0.2837(3) 0.1562(3) 0.2792(2) 0.0578(6) Uani 1 1 d . . . . .
H6 H 0.253(4) 0.085(4) 0.315(2) 0.077(9) Uiso 1 1 d . . . . .
C7 C 0.2492(2) 0.1032(3) 0.17921(19) 0.0510(5) Uani 1 1 d . . . . .
H7 H 0.202(3) -0.003(3) 0.147(2) 0.058(7) Uiso 1 1 d . . . . .
C8 C 0.2840(2) 0.1979(2) 0.12591(16) 0.0447(5) Uani 1 1 d . . . . .
H8 H 0.259(3) 0.162(3) 0.0518(17) 0.043(6) Uiso 1 1 d . . . . .
C9 C 0.3560(2) 0.3498(2) 0.17612(14) 0.0396(4) Uani 1 1 d . . . . .
C10 C 0.4655(2) 0.5984(2) 0.22020(12) 0.0363(4) Uani 1 1 d . . . . .
C11 C 0.5238(2) 0.7508(2) 0.21168(12) 0.0367(4) Uani 1 1 d . . . . .
C12 C 0.3912(2) 0.7917(2) 0.16212(14) 0.0440(5) Uani 1 1 d . . . . .
H12A H 0.334(3) 0.708(3) 0.1010(18) 0.047(6) Uiso 1 1 d . . . . .
H12B H 0.315(3) 0.796(3) 0.202(2) 0.060(8) Uiso 1 1 d . . . . .
H12C H 0.434(3) 0.891(3) 0.1452(19) 0.056(7) Uiso 1 1 d . . . . .
C13 C 0.6489(2) 0.7490(2) 0.15233(13) 0.0386(4) Uani 1 1 d . . . . .
C14 C 0.7852(2) 0.7033(2) 0.19075(14) 0.0400(4) Uani 1 1 d . . . . .
H14 H 0.784(3) 0.707(3) 0.2564(18) 0.042(6) Uiso 1 1 d . . . . .
C15 C 0.9373(3) 0.8076(3) 0.1842(2) 0.0665(7) Uani 1 1 d . . . . .
H15A H 1.022(4) 0.776(3) 0.216(2) 0.075(9) Uiso 1 1 d . . . . .
H15B H 0.947(4) 0.912(4) 0.223(2) 0.070(8) Uiso 1 1 d . . . . .
H15C H 0.936(5) 0.796(4) 0.109(3) 0.106(13) Uiso 1 1 d . . . . .
C16 C 0.7699(2) 0.5455(2) 0.13101(13) 0.0365(4) Uani 1 1 d . . . . .
C17 C 0.8535(2) 0.3309(2) 0.14424(13) 0.0432(5) Uani 1 1 d . . . . .
C18 C 0.6946(3) 0.2151(3) 0.10786(17) 0.0504(5) Uani 1 1 d . . . . .
H18A H 0.704(3) 0.115(3) 0.0900(19) 0.054(7) Uiso 1 1 d . . . . .
H18B H 0.628(3) 0.230(3) 0.0536(19) 0.052(7) Uiso 1 1 d . . . . .
H18C H 0.636(3) 0.218(3) 0.157(2) 0.060(8) Uiso 1 1 d . . . . .
C19 C 0.9479(3) 0.3351(3) 0.06800(15) 0.0518(5) Uani 1 1 d . . . . .
H19A H 0.889(3) 0.344(3) 0.009(2) 0.054(7) Uiso 1 1 d . . . . .
H19B H 1.051(4) 0.419(4) 0.092(3) 0.085(10) Uiso 1 1 d . . . . .
H19C H 0.960(4) 0.234(4) 0.047(2) 0.074(9) Uiso 1 1 d . . . . .
C20 C 0.9464(3) 0.3135(3) 0.23088(17) 0.0559(6) Uani 1 1 d . . . . .
H20A H 1.051(3) 0.390(3) 0.252(2) 0.056(7) Uiso 1 1 d . . . . .
H20B H 0.966(4) 0.216(3) 0.211(2) 0.066(8) Uiso 1 1 d . . . . .
H20C H 0.893(3) 0.314(3) 0.279(2) 0.061(8) Uiso 1 1 d . . . . .
C21 C 0.6461(2) 1.0132(2) 0.30912(14) 0.0461(5) Uani 1 1 d . . . . .
H21A H 0.550429 1.041840 0.306451 0.055 Uiso 0.61(3) 1 calc R U P A 1
H21B H 0.683969 1.020567 0.251017 0.055 Uiso 0.61(3) 1 calc R U P A 1
H21C H 0.550742 1.042315 0.307587 0.055 Uiso 0.39(3) 1 calc R U P A 2
H21D H 0.682075 1.020114 0.250396 0.055 Uiso 0.39(3) 1 calc R U P A 2
C22 C 0.7699(7) 1.1238(6) 0.3982(4) 0.0492(18) Uani 0.61(3) 1 d G U P A 1
C23 C 0.8971(11) 1.0866(7) 0.4337(7) 0.0586(19) Uani 0.61(3) 1 d G U P A 1
H23 H 0.906783 0.991919 0.403679 0.070 Uiso 0.61(3) 1 calc R U P A 1
C24 C 1.0101(10) 1.1880(9) 0.5131(8) 0.073(2) Uani 0.61(3) 1 d G U P A 1
H24 H 1.096973 1.162599 0.537300 0.088 Uiso 0.61(3) 1 calc R U P A 1
C25 C 0.9959(6) 1.3266(6) 0.5569(4) 0.061(2) Uani 0.61(3) 1 d G U P A 1
H25 H 1.073090 1.395915 0.611191 0.073 Uiso 0.61(3) 1 calc R U P A 1
C26 C 0.8687(10) 1.3638(8) 0.5215(5) 0.0554(16) Uani 0.61(3) 1 d G U P A 1
H26 H 0.859014 1.458554 0.551464 0.066 Uiso 0.61(3) 1 calc R U P A 1
C27 C 0.7557(9) 1.2624(9) 0.4421(5) 0.0443(14) Uani 0.61(3) 1 d G U P A 1
H27 H 0.668822 1.287876 0.417843 0.053 Uiso 0.61(3) 1 calc R U P A 1
C28 C 0.7671(11) 1.1197(10) 0.3938(6) 0.046(2) Uani 0.39(3) 1 d G U P A 2
C33 C 0.7313(12) 1.2336(16) 0.4556(9) 0.053(2) Uani 0.39(3) 1 d G U P A 2
H33 H 0.629643 1.240972 0.444062 0.064 Uiso 0.39(3) 1 calc R U P A 2
C32 C 0.8442(15) 1.3369(15) 0.5344(9) 0.065(3) Uani 0.39(3) 1 d G . P A 2
H32 H 0.819670 1.414750 0.576660 0.079 Uiso 0.39(3) 1 calc R U P A 2
C31 C 0.9929(12) 1.3262(11) 0.5513(7) 0.110(8) Uani 0.39(3) 1 d G . P A 2
H31 H 1.070005 1.396704 0.605145 0.132 Uiso 0.39(3) 1 calc R U P A 2
C30 C 1.0287(11) 1.2122(15) 0.4895(11) 0.070(3) Uani 0.39(3) 1 d G . P A 2
H30 H 1.130313 1.204881 0.501031 0.084 Uiso 0.39(3) 1 calc R U P A 2
C29 C 0.9158(13) 1.1090(13) 0.4107(10) 0.052(3) Uani 0.39(3) 1 d G . P A 2
H29 H 0.940288 1.031101 0.368432 0.063 Uiso 0.39(3) 1 calc R U P A 2

loop_
_atom_site_aniso_label
_atom_site_aniso_U_11
_atom_site_aniso_U_22
_atom_site_aniso_U_33
_atom_site_aniso_U_23
_atom_site_aniso_U_13
_atom_site_aniso_U_12
O1 0.0758(11) 0.0697(10) 0.0498(9) 0.0312(8) 0.0256(8) 0.0397(9)
O2 0.0516(8) 0.0456(7) 0.0329(7) 0.0081(5) 0.0018(5) 0.0227(6)
O3 0.0465(7) 0.0469(7) 0.0316(6) 0.0078(5) 0.0029(5) 0.0234(6)
N1 0.0424(8) 0.0447(8) 0.0276(7) 0.0047(6) 0.0019(6) 0.0162(7)
N2 0.0410(8) 0.0401(8) 0.0319(8) 0.0128(6) 0.0055(6) 0.0147(6)
C1 0.0501(11) 0.0657(13) 0.0300(9) 0.0057(9) 0.0072(8) 0.0185(10)
C2 0.0494(11) 0.0734(14) 0.0301(9) 0.0174(9) 0.0020(8) 0.0109(10)
C3 0.0369(9) 0.0590(11) 0.0335(9) 0.0171(8) 0.0031(7) 0.0153(8)
C4 0.0335(9) 0.0584(11) 0.0460(10) 0.0279(9) 0.0068(7) 0.0162(8)
C5 0.0441(11) 0.0792(15) 0.0520(12) 0.0387(12) 0.0071(9) 0.0209(10)
C6 0.0438(11) 0.0669(14) 0.0759(16) 0.0454(13) 0.0104(10) 0.0180(10)
C7 0.0401(10) 0.0507(12) 0.0735(14) 0.0329(11) 0.0143(9) 0.0192(9)
C8 0.0381(9) 0.0462(10) 0.0566(12) 0.0208(9) 0.0128(8) 0.0189(8)
C9 0.0341(8) 0.0474(10) 0.0441(10) 0.0209(8) 0.0089(7) 0.0175(8)
C10 0.0327(8) 0.0454(9) 0.0310(8) 0.0117(7) 0.0048(6) 0.0147(7)
C11 0.0403(9) 0.0404(9) 0.0275(8) 0.0061(7) 0.0020(7) 0.0176(7)
C12 0.0461(10) 0.0476(10) 0.0347(9) 0.0056(8) -0.0017(8) 0.0224(9)
C13 0.0443(10) 0.0359(8) 0.0347(9) 0.0098(7) 0.0065(7) 0.0142(7)
C14 0.0354(9) 0.0398(9) 0.0399(10) 0.0062(7) 0.0062(7) 0.0120(7)
C15 0.0465(12) 0.0481(12) 0.093(2) 0.0077(12) 0.0222(12) 0.0072(10)
C16 0.0336(8) 0.0420(9) 0.0338(9) 0.0101(7) 0.0058(7) 0.0150(7)
C17 0.0474(10) 0.0489(10) 0.0360(9) 0.0099(8) 0.0039(8) 0.0264(9)
C18 0.0542(12) 0.0469(11) 0.0520(12) 0.0162(9) 0.0063(10) 0.0220(9)
C19 0.0540(12) 0.0676(14) 0.0418(10) 0.0143(10) 0.0112(9) 0.0356(11)
C20 0.0628(14) 0.0708(15) 0.0419(11) 0.0174(10) 0.0039(10) 0.0390(13)
C21 0.0501(11) 0.0439(10) 0.0387(9) 0.0040(8) -0.0001(8) 0.0210(9)
C22 0.049(3) 0.050(3) 0.040(3) 0.005(2) 0.000(2) 0.017(2)
C23 0.055(3) 0.050(2) 0.059(3) 0.009(2) -0.006(2) 0.018(2)
C24 0.060(3) 0.062(3) 0.078(4) 0.013(3) -0.017(3) 0.017(3)
C25 0.052(4) 0.058(4) 0.054(4) 0.012(3) -0.016(3) 0.010(3)
C26 0.053(3) 0.051(3) 0.047(2) 0.002(2) 0.000(2) 0.011(2)
C27 0.042(2) 0.048(3) 0.040(2) 0.0094(18) 0.0101(16) 0.0127(19)
C28 0.047(4) 0.045(4) 0.040(4) 0.005(3) 0.002(3) 0.017(3)
C33 0.052(3) 0.049(4) 0.042(3) 0.002(3) 0.007(3) 0.007(3)
C32 0.071(6) 0.053(5) 0.049(4) -0.007(4) 0.006(4) 0.010(4)
C31 0.121(15) 0.057(8) 0.089(11) -0.027(7) -0.030(10) 0.007(9)
C30 0.050(4) 0.061(5) 0.082(6) 0.022(5) -0.019(4) 0.009(4)
C29 0.055(4) 0.051(4) 0.049(5) 0.011(3) 0.008(3) 0.022(3)

loop_
_atom_type_symbol
_atom_type_description
_atom_type_scat_dispersion_real
_atom_type_scat_dispersion_imag
_atom_type_scat_source
C C 0.0181 0.0091 'International Tables Vol C Tables 4.2.6.8 and 6.1.1.4'
H H 0.0000 0.0000 'International Tables Vol C Tables 4.2.6.8 and 6.1.1.4'
N N 0.0311 0.0180 'International Tables Vol C Tables 4.2.6.8 and 6.1.1.4'
O O 0.0492 0.0322 'International Tables Vol C Tables 4.2.6.8 and 6.1.1.4'

loop_
_exptl_crystal_face_index_h
_exptl_crystal_face_index_k
_exptl_crystal_face_index_l
_exptl_crystal_face_perp_dist
0 0 -1 0.0847
0 0 1 0.0624
0 -1 1 0.1059
0 1 -1 0.1314
1 0 0 0.0083
-1 0 0 0.0129
0 -1 0 0.1202
-1 2 0 0.1449

loop_
_geom_angle_atom_site_label_1
_geom_angle_atom_site_label_2
_geom_angle_atom_site_label_3
_geom_angle
_geom_angle_site_symmetry_1
_geom_angle_site_symmetry_3
_geom_angle_publ_flag
C16 O3 C17 121.76(14) . . ?
C21 N1 C1 111.96(17) . . ?
C21 N1 C11 111.53(14) . . ?
C1 N1 C11 113.28(16) . . ?
C9 N2 C10 108.57(16) . . ?
C9 N2 H2 125.5(17) . . ?
C10 N2 H2 125.1(16) . . ?
N1 C1 C2 110.80(18) . . ?
N1 C1 H1A 112.7(14) . . ?
C2 C1 H1A 108.8(13) . . ?
N1 C1 H1B 107.6(16) . . ?
C2 C1 H1B 111.2(15) . . ?
H1A C1 H1B 106(2) . . ?
C3 C2 C1 108.97(17) . . ?
C3 C2 H2A 111.8(16) . . ?
C1 C2 H2A 111.1(16) . . ?
C3 C2 H2B 107(2) . . ?
C1 C2 H2B 110.1(19) . . ?
H2A C2 H2B 108(2) . . ?
C10 C3 C4 107.39(17) . . ?
C10 C3 C2 120.8(2) . . ?
C4 C3 C2 131.78(19) . . ?
C5 C4 C9 119.0(2) . . ?
C5 C4 C3 134.6(2) . . ?
C9 C4 C3 106.40(17) . . ?
C6 C5 C4 118.9(2) . . ?
C6 C5 H5 121.2(15) . . ?
C4 C5 H5 119.8(16) . . ?
C5 C6 C7 121.1(2) . . ?
C5 C6 H6 119.6(18) . . ?
C7 C6 H6 119.3(18) . . ?
C8 C7 C6 121.7(2) . . ?
C8 C7 H7 119.9(17) . . ?
C6 C7 H7 118.4(17) . . ?
C7 C8 C9 117.3(2) . . ?
C7 C8 H8 123.6(13) . . ?
C9 C8 H8 119.1(13) . . ?
N2 C9 C8 129.95(18) . . ?
N2 C9 C4 108.11(17) . . ?
C8 C9 C4 121.94(19) . . ?
C3 C10 N2 109.53(18) . . ?
C3 C10 C11 126.48(17) . . ?
N2 C10 C11 123.97(16) . . ?
N1 C11 C10 108.35(14) . . ?
N1 C11 C12 114.60(15) . . ?
C10 C11 C12 110.85(16) . . ?
N1 C11 C13 105.05(15) . . ?
C10 C11 C13 107.36(14) . . ?
C12 C11 C13 110.25(16) . . ?
C11 C12 H12A 108.9(14) . . ?
C11 C12 H12B 108.8(16) . . ?
H12A C12 H12B 105(2) . . ?
C11 C12 H12C 111.5(15) . . ?
H12A C12 H12C 108.6(19) . . ?
H12B C12 H12C 114(2) . . ?
O1 C13 C14 121.89(19) . . ?
O1 C13 C11 121.90(17) . . ?
C14 C13 C11 116.20(16) . . ?
C16 C14 C13 110.38(14) . . ?
C16 C14 C15 107.58(17) . . ?
C13 C14 C15 109.9(2) . . ?
C16 C14 H14 109.7(13) . . ?
C13 C14 H14 107.6(14) . . ?
C15 C14 H14 111.7(14) . . ?
C14 C15 H15A 105.2(19) . . ?
C14 C15 H15B 107.5(18) . . ?
H15A C15 H15B 109(2) . . ?
C14 C15 H15C 109(2) . . ?
H15A C15 H15C 113(3) . . ?
H15B C15 H15C 113(3) . . ?
O2 C16 O3 126.06(17) . . ?
O2 C16 C14 124.32(17) . . ?
O3 C16 C14 109.56(15) . . ?
O3 C17 C18 109.46(16) . . ?
O3 C17 C20 101.77(15) . . ?
C18 C17 C20 111.9(2) . . ?
O3 C17 C19 109.23(17) . . ?
C18 C17 C19 113.81(18) . . ?
C20 C17 C19 109.96(18) . . ?
C17 C18 H18A 110.2(16) . . ?
C17 C18 H18B 113.2(15) . . ?
H18A C18 H18B 111(2) . . ?
C17 C18 H18C 111.9(17) . . ?
H18A C18 H18C 105(2) . . ?
H18B C18 H18C 105(2) . . ?
C17 C19 H19A 112.0(16) . . ?
C17 C19 H19B 113(2) . . ?
H19A C19 H19B 109(2) . . ?
C17 C19 H19C 105.2(19) . . ?
H19A C19 H19C 105(2) . . ?
H19B C19 H19C 113(3) . . ?
C17 C20 H20A 109.9(16) . . ?
C17 C20 H20B 108.6(17) . . ?
H20A C20 H20B 105(2) . . ?
C17 C20 H20C 111.8(18) . . ?
H20A C20 H20C 113(2) . . ?
H20B C20 H20C 108(2) . . ?
N1 C21 C28 113.3(4) . . ?
N1 C21 C22 113.1(3) . . ?
N1 C21 H21A 109.0 . . ?
C22 C21 H21A 109.0 . . ?
N1 C21 H21B 109.0 . . ?
C22 C21 H21B 109.0 . . ?
H21A C21 H21B 107.8 . . ?
N1 C21 H21C 108.9 . . ?
C28 C21 H21C 108.9 . . ?
N1 C21 H21D 108.9 . . ?
C28 C21 H21D 108.9 . . ?
H21C C21 H21D 107.7 . . ?
C23 C22 C27 120.0 . . ?
C23 C22 C21 120.2(4) . . ?
C27 C22 C21 119.8(4) . . ?
C24 C23 C22 120.0 . . ?
C24 C23 H23 120.0 . . ?
C22 C23 H23 120.0 . . ?
C23 C24 C25 120.0 . . ?
C23 C24 H24 120.0 . . ?
C25 C24 H24 120.0 . . ?
C26 C25 C24 120.0 . . ?
C26 C25 H25 120.0 . . ?
C24 C25 H25 120.0 . . ?
C25 C26 C27 120.0 . . ?
C25 C26 H26 120.0 . . ?
C27 C26 H26 120.0 . . ?
C26 C27 C22 120.0 . . ?
C26 C27 H27 120.0 . . ?
C22 C27 H27 120.0 . . ?
C33 C28 C29 120.0 . . ?
C33 C28 C21 119.1(7) . . ?
C29 C28 C21 120.9(7) . . ?
C32 C33 C28 120.0 . . ?
C32 C33 H33 120.0 . . ?
C28 C33 H33 120.0 . . ?
C33 C32 C31 120.0 . . ?
C33 C32 H32 120.0 . . ?
C31 C32 H32 120.0 . . ?
C30 C31 C32 120.0 . . ?
C30 C31 H31 120.0 . . ?
C32 C31 H31 120.0 . . ?
C31 C30 C29 120.0 . . ?
C31 C30 H30 120.0 . . ?
C29 C30 H30 120.0 . . ?
C30 C29 C28 120.0 . . ?
C30 C29 H29 120.0 . . ?
C28 C29 H29 120.0 . . ?

loop_
_geom_bond_atom_site_label_1
_geom_bond_atom_site_label_2
_geom_bond_distance
_geom_bond_site_symmetry_2
_geom_bond_publ_flag
O1 C13 1.207(3) . ?
O2 C16 1.204(2) . ?
O3 C16 1.332(2) . ?
O3 C17 1.495(2) . ?
N1 C21 1.470(3) . ?
N1 C1 1.478(3) . ?
N1 C11 1.487(2) . ?
N2 C9 1.377(3) . ?
N2 C10 1.387(2) . ?
N2 H2 0.82(3) . ?
C1 C2 1.520(4) . ?
C1 H1A 1.02(2) . ?
C1 H1B 1.04(3) . ?
C2 C3 1.492(3) . ?
C2 H2A 0.99(3) . ?
C2 H2B 0.96(4) . ?
C3 C10 1.366(3) . ?
C3 C4 1.436(3) . ?
C4 C5 1.405(3) . ?
C4 C9 1.414(3) . ?
C5 C6 1.378(4) . ?
C5 H5 0.94(3) . ?
C6 C7 1.396(4) . ?
C6 H6 1.00(3) . ?
C7 C8 1.381(3) . ?
C7 H7 0.96(3) . ?
C8 C9 1.397(3) . ?
C8 H8 1.03(2) . ?
C10 C11 1.495(3) . ?
C11 C12 1.534(2) . ?
C11 C13 1.547(3) . ?
C12 H12A 1.01(3) . ?
C12 H12B 0.98(3) . ?
C12 H12C 1.06(3) . ?
C13 C14 1.527(2) . ?
C14 C16 1.521(3) . ?
C14 C15 1.529(3) . ?
C14 H14 0.97(2) . ?
C15 H15A 1.01(3) . ?
C15 H15B 1.00(3) . ?
C15 H15C 1.09(4) . ?
C17 C18 1.509(3) . ?
C17 C20 1.519(3) . ?
C17 C19 1.526(3) . ?
C18 H18A 0.97(3) . ?
C18 H18B 1.01(3) . ?
C18 H18C 0.97(3) . ?
C19 H19A 1.00(3) . ?
C19 H19B 1.02(4) . ?
C19 H19C 0.99(3) . ?
C20 H20A 1.00(3) . ?
C20 H20B 1.00(3) . ?
C20 H20C 0.93(3) . ?
C21 C28 1.480(8) . ?
C21 C22 1.539(5) . ?
C21 H21A 0.9900 . ?
C21 H21B 0.9900 . ?
C21 H21C 0.9900 . ?
C21 H21D 0.9900 . ?
C22 C23 1.3900 . ?
C22 C27 1.3900 . ?
C23 C24 1.3900 . ?
C23 H23 0.9500 . ?
C24 C25 1.3900 . ?
C24 H24 0.9500 . ?
C25 C26 1.3900 . ?
C25 H25 0.9500 . ?
C26 C27 1.3900 . ?
C26 H26 0.9500 . ?
C27 H27 0.9500 . ?
C28 C33 1.3900 . ?
C28 C29 1.3900 . ?
C33 C32 1.3900 . ?
C33 H33 0.9500 . ?
C32 C31 1.3900 . ?
C32 H32 0.9500 . ?
C31 C30 1.3900 . ?
C31 H31 0.9500 . ?
C30 C29 1.3900 . ?
C30 H30 0.9500 . ?
C29 H29 0.9500 . ?

loop_
_geom_torsion_atom_site_label_1
_geom_torsion_atom_site_label_2
_geom_torsion_atom_site_label_3
_geom_torsion_atom_site_label_4
_geom_torsion
_geom_torsion_site_symmetry_1
_geom_torsion_site_symmetry_2
_geom_torsion_site_symmetry_3
_geom_torsion_site_symmetry_4
_geom_torsion_publ_flag
C21 N1 C1 C2 -166.36(16) . . . . ?
C11 N1 C1 C2 66.5(2) . . . . ?
N1 C1 C2 C3 -51.2(2) . . . . ?
C1 C2 C3 C10 20.2(3) . . . . ?
C1 C2 C3 C4 -158.6(2) . . . . ?
C10 C3 C4 C5 -177.7(2) . . . . ?
C2 C3 C4 C5 1.2(4) . . . . ?
C10 C3 C4 C9 0.0(2) . . . . ?
C2 C3 C4 C9 178.9(2) . . . . ?
C9 C4 C5 C6 0.5(3) . . . . ?
C3 C4 C5 C6 178.0(2) . . . . ?
C4 C5 C6 C7 0.5(3) . . . . ?
C5 C6 C7 C8 -0.8(3) . . . . ?
C6 C7 C8 C9 0.2(3) . . . . ?
C10 N2 C9 C8 179.16(19) . . . . ?
C10 N2 C9 C4 -0.2(2) . . . . ?
C7 C8 C9 N2 -178.45(19) . . . . ?
C7 C8 C9 C4 0.8(3) . . . . ?
C5 C4 C9 N2 178.26(18) . . . . ?
C3 C4 C9 N2 0.1(2) . . . . ?
C5 C4 C9 C8 -1.2(3) . . . . ?
C3 C4 C9 C8 -179.28(17) . . . . ?
C4 C3 C10 N2 -0.1(2) . . . . ?
C2 C3 C10 N2 -179.14(18) . . . . ?
C4 C3 C10 C11 178.41(17) . . . . ?
C2 C3 C10 C11 -0.6(3) . . . . ?
C9 N2 C10 C3 0.2(2) . . . . ?
C9 N2 C10 C11 -178.38(16) . . . . ?
C21 N1 C11 C10 -170.30(16) . . . . ?
C1 N1 C11 C10 -42.9(2) . . . . ?
C21 N1 C11 C12 -46.0(2) . . . . ?
C1 N1 C11 C12 81.4(2) . . . . ?
C21 N1 C11 C13 75.20(18) . . . . ?
C1 N1 C11 C13 -157.40(16) . . . . ?
C3 C10 C11 N1 11.0(3) . . . . ?
N2 C10 C11 N1 -170.66(16) . . . . ?
C3 C10 C11 C12 -115.5(2) . . . . ?
N2 C10 C11 C12 62.8(2) . . . . ?
C3 C10 C11 C13 124.0(2) . . . . ?
N2 C10 C11 C13 -57.7(2) . . . . ?
N1 C11 C13 O1 -121.7(2) . . . . ?
C10 C11 C13 O1 123.1(2) . . . . ?
C12 C11 C13 O1 2.3(3) . . . . ?
N1 C11 C13 C14 58.60(19) . . . . ?
C10 C11 C13 C14 -56.59(19) . . . . ?
C12 C11 C13 C14 -177.44(15) . . . . ?
O1 C13 C14 C16 -74.6(2) . . . . ?
C11 C13 C14 C16 105.10(18) . . . . ?
O1 C13 C14 C15 43.9(3) . . . . ?
C11 C13 C14 C15 -136.42(19) . . . . ?
C17 O3 C16 O2 2.6(3) . . . . ?
C17 O3 C16 C14 -174.53(16) . . . . ?
C13 C14 C16 O2 31.9(3) . . . . ?
C15 C14 C16 O2 -88.0(3) . . . . ?
C13 C14 C16 O3 -150.99(17) . . . . ?
C15 C14 C16 O3 89.1(2) . . . . ?
C16 O3 C17 C18 -65.4(2) . . . . ?
C16 O3 C17 C20 176.07(19) . . . . ?
C16 O3 C17 C19 59.8(2) . . . . ?
C1 N1 C21 C28 68.6(5) . . . . ?
C11 N1 C21 C28 -163.3(5) . . . . ?
C1 N1 C21 C22 67.6(4) . . . . ?
C11 N1 C21 C22 -164.3(3) . . . . ?
N1 C21 C22 C23 40.5(6) . . . . ?
N1 C21 C22 C27 -140.7(6) . . . . ?
C27 C22 C23 C24 0.0 . . . . ?
C21 C22 C23 C24 178.8(5) . . . . ?
C22 C23 C24 C25 0.0 . . . . ?
C23 C24 C25 C26 0.0 . . . . ?
C24 C25 C26 C27 0.0 . . . . ?
C25 C26 C27 C22 0.0 . . . . ?
C23 C22 C27 C26 0.0 . . . . ?
C21 C22 C27 C26 -178.8(5) . . . . ?
N1 C21 C28 C33 -119.7(9) . . . . ?
N1 C21 C28 C29 61.8(10) . . . . ?
C29 C28 C33 C32 0.0 . . . . ?
C21 C28 C33 C32 -178.6(7) . . . . ?
C28 C33 C32 C31 0.0 . . . . ?
C33 C32 C31 C30 0.0 . . . . ?
C32 C31 C30 C29 0.0 . . . . ?
C31 C30 C29 C28 0.0 . . . . ?
C33 C28 C29 C30 0.0 . . . . ?
C21 C28 C29 C30 178.5(8) . . . . ?
